data_7211560
loop_
_publ_author_name
'Liu, Biao'
'Qiu, Yong-Cai'
'Peng, Guo'
'Deng, Hong'

_publ_section_title
;
 In situ solvothermal syntheses of a heteronuclear copper(I)-alkaline
 metallic tetrazole-based coordination polymer
;
_journal_issue 1
_journal_name_full CrystEngComm
_journal_page_first 270
_journal_paper_doi 10.1039/b910418f
_journal_volume 12
_journal_year 2010
_chemical_formula_moiety 'C2 H3 Cu2 I2 K N4'
_chemical_formula_sum 'C2 H3 Cu2 I2 K N4'
_chemical_formula_weight 503.06
_chemical_name_systematic
;
?
;
_space_group_IT_number 12
_symmetry_cell_setting monoclinic
_symmetry_space_group_name_Hall '-C 2y'
_symmetry_space_group_name_H-M 'C 1 2/m 1'
_atom_sites_solution_hydrogens geom
_atom_sites_solution_primary direct
_atom_sites_solution_secondary difmap
_audit_creation_method SHELXL-97
_cell_angle_alpha 90.00
_cell_angle_beta 107.177(2)
_cell_angle_gamma 90.00
_cell_formula_units_Z 4
_cell_length_a 19.446(2)
_cell_length_b 4.2397(5)
_cell_length_c 12.4437(14)
_cell_measurement_reflns_used 3000
_cell_measurement_temperature 296(2)
_cell_measurement_theta_max 28.17
_cell_measurement_theta_min 1.71
_cell_volume 980.16(19)
_computing_cell_refinement 'Bruker SMART'
_computing_data_collection 'Bruker SMART'
_computing_data_reduction 'Bruker SAINT'
_computing_molecular_graphics 'Bruker SHELXTL'
_computing_publication_material 'Bruker SHELXTL'
_computing_structure_refinement 'Bruker SHELXTL'
_computing_structure_solution 'Bruker SHELXTL'
_diffrn_ambient_temperature 296(2)
_diffrn_measured_fraction_theta_full 0.999
_diffrn_measured_fraction_theta_max 0.999
_diffrn_measurement_device_type 'Bruker AXS SMART APEX CCD diffractometer'
_diffrn_measurement_method '\w scans'
_diffrn_radiation_monochromator graphite
_diffrn_radiation_source 'fine-focus sealed tube'
_diffrn_radiation_type MoK\a
_diffrn_radiation_wavelength 0.71073
_diffrn_reflns_av_R_equivalents 0.0235
_diffrn_reflns_av_sigmaI/netI 0.0291
_diffrn_reflns_limit_h_max 22
_diffrn_reflns_limit_h_min -21
_diffrn_reflns_limit_k_max 4
_diffrn_reflns_limit_k_min -5
_diffrn_reflns_limit_l_max 10
_diffrn_reflns_limit_l_min -14
_diffrn_reflns_number 2512
_diffrn_reflns_theta_full 25.17
_diffrn_reflns_theta_max 25.17
_diffrn_reflns_theta_min 1.71
_diffrn_standards_number 0
_exptl_absorpt_coefficient_mu 11.008
_exptl_absorpt_correction_T_max 0.1890
_exptl_absorpt_correction_T_min 0.1249
_exptl_absorpt_correction_type multi-scan
_exptl_absorpt_process_details SADABS
_exptl_crystal_colour colorless
_exptl_crystal_density_diffrn 3.409
_exptl_crystal_density_method 'not measured'
_exptl_crystal_description block
_exptl_crystal_F_000 904
_exptl_crystal_size_max 0.20
_exptl_crystal_size_mid 0.18
_exptl_crystal_size_min 0.15
_refine_diff_density_max 0.549
_refine_diff_density_min -0.816
_refine_diff_density_rms 0.140
_refine_ls_extinction_method none
_refine_ls_goodness_of_fit_ref 1.034
_refine_ls_hydrogen_treatment constr
_refine_ls_matrix_type full
_refine_ls_number_parameters 68
_refine_ls_number_reflns 1005
_refine_ls_number_restraints 0
_refine_ls_restrained_S_all 1.034
_refine_ls_R_factor_all 0.0301
_refine_ls_R_factor_gt 0.0236
_refine_ls_shift/su_max 0.001
_refine_ls_shift/su_mean 0.000
_refine_ls_structure_factor_coef Fsqd
_refine_ls_weighting_details 'calc w=1/[\s^2^(Fo^2^)+(0.0252P)^2^+2.0338P] where P=(Fo^2^+2Fc^2^)/3'
_refine_ls_weighting_scheme calc
_refine_ls_wR_factor_gt 0.0519
_refine_ls_wR_factor_ref 0.0551
_reflns_number_gt 857
_reflns_number_total 1005
_reflns_threshold_expression >2sigma(I)
_cod_data_source_file b910418f.txt
_cod_data_source_block 1
_cod_original_cell_volume 980.15(19)
_cod_original_sg_symbol_H-M C2/m
_cod_database_code 7211560

loop_
_symmetry_equiv_pos_as_xyz
'x, y, z'
'-x, y, -z'
'x+1/2, y+1/2, z'
'-x+1/2, y+1/2, -z'
'-x, -y, -z'
'x, -y, z'
'-x+1/2, -y+1/2, -z'
'x+1/2, -y+1/2, z'

loop_
_atom_site_label
_atom_site_type_symbol
_atom_site_fract_x
_atom_site_fract_y
_atom_site_fract_z
_atom_site_U_iso_or_equiv
_atom_site_adp_type
_atom_site_occupancy
_atom_site_symmetry_multiplicity
_atom_site_calc_flag
_atom_site_refinement_flags
I2 I 0.35488(3) 0.5000 0.59386(4) 0.03499(16) Uani 1 2 d S
Cu1 Cu 0.42457(5) 0.0000 0.54910(8) 0.0366(3) Uani 1 2 d S
I1 I 0.82900(2) 0.0000 0.93274(4) 0.03280(16) Uani 1 2 d S
Cu2 Cu 0.69710(5) 0.0000 0.94980(9) 0.0467(3) Uani 1 2 d S
C1 C 0.5513(4) 0.0000 0.7665(6) 0.0320(17) Uani 1 2 d S
N4 N 0.5257(3) 0.0000 0.6548(5) 0.0289(14) Uani 1 2 d S
N1 N 0.6229(3) 0.0000 0.7958(5) 0.0333(15) Uani 1 2 d S
N2 N 0.6414(3) 0.0000 0.7013(5) 0.0343(15) Uani 1 2 d S
C2 C 0.5061(4) 0.0000 0.8453(7) 0.054(3) Uani 1 2 d S
H2A H 0.4610 0.1019 0.8099 0.081 Uiso 0.50 1 calc PR
H2B H 0.5308 0.1115 0.9128 0.081 Uiso 0.50 1 calc PR
H2C H 0.4975 -0.2134 0.8637 0.081 Uiso 0.50 1 calc PR
N3 N 0.5823(3) 0.0000 0.6190(5) 0.0288(14) Uani 1 2 d S
K1 K 0.74248(9) 0.5000 0.69112(16) 0.0401(4) Uani 1 2 d S

loop_
_atom_site_aniso_label
_atom_site_aniso_U_11
_atom_site_aniso_U_22
_atom_site_aniso_U_33
_atom_site_aniso_U_23
_atom_site_aniso_U_13
_atom_site_aniso_U_12
I2 0.0383(3) 0.0286(3) 0.0428(3) 0.000 0.0193(2) 0.000
Cu1 0.0260(5) 0.0558(6) 0.0267(5) 0.000 0.0059(4) 0.000
I1 0.0313(3) 0.0334(3) 0.0331(3) 0.000 0.0085(2) 0.000
Cu2 0.0342(5) 0.0742(8) 0.0273(5) 0.000 0.0023(4) 0.000
C1 0.028(4) 0.039(4) 0.029(4) 0.000 0.009(3) 0.000
N4 0.031(3) 0.036(3) 0.019(3) 0.000 0.006(3) 0.000
N1 0.023(3) 0.047(4) 0.030(4) 0.000 0.008(3) 0.000
N2 0.023(3) 0.050(4) 0.028(4) 0.000 0.004(3) 0.000
C2 0.029(4) 0.103(8) 0.034(5) 0.000 0.014(4) 0.000
N3 0.011(3) 0.043(4) 0.027(3) 0.000 -0.004(2) 0.000
K1 0.0405(9) 0.0336(9) 0.0475(11) 0.000 0.0148(8) 0.000

loop_
_atom_type_symbol
_atom_type_description
_atom_type_scat_dispersion_real
_atom_type_scat_dispersion_imag
_atom_type_scat_source
C C 0.0033 0.0016 'International Tables Vol C Tables 4.2.6.8 and 6.1.1.4'
H H 0.0000 0.0000 'International Tables Vol C Tables 4.2.6.8 and 6.1.1.4'
N N 0.0061 0.0033 'International Tables Vol C Tables 4.2.6.8 and 6.1.1.4'
Cu Cu 0.3201 1.2651 'International Tables Vol C Tables 4.2.6.8 and 6.1.1.4'
I I -0.4742 1.8119 'International Tables Vol C Tables 4.2.6.8 and 6.1.1.4'
K K 0.2009 0.2494 'International Tables Vol C Tables 4.2.6.8 and 6.1.1.4'

loop_
_geom_angle_atom_site_label_1
_geom_angle_atom_site_label_2
_geom_angle_atom_site_label_3
_geom_angle
_geom_angle_site_symmetry_1
_geom_angle_site_symmetry_3
Cu1 I2 Cu1 105.56(4) 1_565 .
Cu1 I2 K1 86.81(3) 1_565 5_666
Cu1 I2 K1 86.81(3) . 5_666
Cu1 I2 K1 164.00(3) 1_565 3_445
Cu1 I2 K1 89.92(3) . 3_445
K1 I2 K1 98.29(4) 5_666 3_445
Cu1 I2 K1 89.92(3) 1_565 3_455
Cu1 I2 K1 164.00(3) . 3_455
K1 I2 K1 98.29(4) 5_666 3_455
K1 I2 K1 74.38(4) 3_445 3_455
N4 Cu1 N3 114.9(2) . 5_656
N4 Cu1 I2 108.79(10) . 1_545
N3 Cu1 I2 109.18(8) 5_656 1_545
N4 Cu1 I2 108.79(10) . .
N3 Cu1 I2 109.18(8) 5_656 .
I2 Cu1 I2 105.56(4) 1_545 .
Cu2 I1 Cu2 67.31(3) . 7_657
Cu2 I1 Cu2 67.31(3) . 7_647
Cu2 I1 Cu2 103.11(4) 7_657 7_647
Cu2 I1 K1 81.01(3) . 1_545
Cu2 I1 K1 141.61(3) 7_657 1_545
Cu2 I1 K1 82.87(3) 7_647 1_545
Cu2 I1 K1 81.01(3) . .
Cu2 I1 K1 82.87(3) 7_657 .
Cu2 I1 K1 141.61(3) 7_647 .
K1 I1 K1 70.85(4) 1_545 .
N1 Cu2 I1 111.21(17) . .
N1 Cu2 I1 108.37(10) . 7_657
I1 Cu2 I1 112.69(3) . 7_657
N1 Cu2 I1 108.37(10) . 7_647
I1 Cu2 I1 112.69(3) . 7_647
I1 Cu2 I1 103.11(4) 7_657 7_647
N1 Cu2 Cu2 127.59(8) . 7_657
I1 Cu2 Cu2 57.49(3) . 7_657
I1 Cu2 Cu2 55.20(2) 7_657 7_657
I1 Cu2 Cu2 123.40(5) 7_647 7_657
N1 Cu2 Cu2 127.59(8) . 7_647
I1 Cu2 Cu2 57.49(3) . 7_647
I1 Cu2 Cu2 123.40(5) 7_657 7_647
I1 Cu2 Cu2 55.20(2) 7_647 7_647
Cu2 Cu2 Cu2 91.42(5) 7_657 7_647
N1 C1 N4 108.9(7) . .
N1 C1 C2 126.1(7) . .
N4 C1 C2 125.0(7) . .
N3 N4 C1 105.3(6) . .
N3 N4 Cu1 122.5(4) . .
C1 N4 Cu1 132.3(5) . .
N2 N1 C1 107.0(6) . .
N2 N1 Cu2 122.2(4) . .
C1 N1 Cu2 130.8(5) . .
N3 N2 N1 106.9(5) . .
N3 N2 K1 114.7(3) . .
N1 N2 K1 113.6(3) . .
N3 N2 K1 114.7(3) . 1_545
N1 N2 K1 113.6(3) . 1_545
K1 N2 K1 93.17(17) . 1_545
C1 C2 H2A 109.5 . .
C1 C2 H2B 109.5 . .
H2A C2 H2B 109.5 . .
C1 C2 H2C 109.5 . .
H2A C2 H2C 109.5 . .
H2B C2 H2C 109.5 . .
N2 N3 N4 111.9(6) . .
N2 N3 Cu1 125.5(5) . 5_656
N4 N3 Cu1 122.6(4) . 5_656
N2 K1 N2 93.17(17) . 1_565
N2 K1 I2 82.75(13) . 5_666
N2 K1 I2 82.75(13) 1_565 5_666
N2 K1 I2 161.84(14) . 3
N2 K1 I2 94.13(9) 1_565 3
I2 K1 I2 81.71(4) 5_666 3
N2 K1 I2 94.13(9) . 3_545
N2 K1 I2 161.84(14) 1_565 3_545
I2 K1 I2 81.71(4) 5_666 3_545
I2 K1 I2 74.38(4) 3 3_545
N2 K1 I1 122.52(13) . 1_565
N2 K1 I1 72.28(11) 1_565 1_565
I2 K1 I1 144.552(18) 5_666 1_565
I2 K1 I1 75.58(2) 3 1_565
I2 K1 I1 116.86(5) 3_545 1_565
N2 K1 I1 72.28(11) . .
N2 K1 I1 122.52(13) 1_565 .
I2 K1 I1 144.552(18) 5_666 .
I2 K1 I1 116.86(5) 3 .
I2 K1 I1 75.58(2) 3_545 .
I1 K1 I1 70.85(4) 1_565 .
N2 K1 K1 136.58(8) . 1_565
N2 K1 K1 43.42(8) 1_565 1_565
I2 K1 K1 90.0 5_666 1_565
I2 K1 K1 52.808(19) 3 1_565
I2 K1 K1 127.192(19) 3_545 1_565
I1 K1 K1 54.577(18) 1_565 1_565
I1 K1 K1 125.423(18) . 1_565
N2 K1 K1 43.42(8) . 1_545
N2 K1 K1 136.58(8) 1_565 1_545
I2 K1 K1 90.0 5_666 1_545
I2 K1 K1 127.192(19) 3 1_545
I2 K1 K1 52.808(19) 3_545 1_545
I1 K1 K1 125.423(18) 1_565 1_545
I1 K1 K1 54.577(18) . 1_545
K1 K1 K1 180.00(9) 1_565 1_545

loop_
_geom_bond_atom_site_label_1
_geom_bond_atom_site_label_2
_geom_bond_distance
_geom_bond_site_symmetry_2
I2 Cu1 2.6621(7) 1_565
I2 Cu1 2.6621(7) .
I2 K1 3.492(2) 5_666
I2 K1 3.5069(15) 3_445
I2 K1 3.5069(15) 3_455
Cu1 N4 2.017(6) .
Cu1 N3 2.057(6) 5_656
Cu1 I2 2.6621(7) 1_545
I1 Cu2 2.6355(11) .
I1 Cu2 2.7067(8) 7_657
I1 Cu2 2.7067(8) 7_647
I1 K1 3.6574(16) 1_545
I1 K1 3.6574(16) .
Cu2 N1 2.030(6) .
Cu2 I1 2.7067(8) 7_657
Cu2 I1 2.7067(8) 7_647
Cu2 Cu2 2.9613(13) 7_657
Cu2 Cu2 2.9613(13) 7_647
C1 N1 1.331(9) .
C1 N4 1.331(9) .
C1 C2 1.497(11) .
N4 N3 1.304(8) .
N1 N2 1.329(9) .
N2 N3 1.293(7) .
N2 K1 2.918(4) .
N2 K1 2.918(4) 1_545
C2 H2A 0.9600 .
C2 H2B 0.9600 .
C2 H2C 0.9600 .
N3 Cu1 2.057(6) 5_656
K1 N2 2.918(4) 1_565
K1 I2 3.492(2) 5_666
K1 I2 3.5069(15) 3
K1 I2 3.5069(15) 3_545
K1 I1 3.6574(16) 1_565
K1 K1 4.2397(5) 1_565
K1 K1 4.2397(5) 1_545
